data_4108309
loop_
_publ_author_name
'Hyunwoo Kim'
'Yen Nguyen'
'Cindy Pai-Hui Yen'
'Leonid Chagal'
'Alan J. Lough'
'B. Moon Kim'
'Jik Chin'

_publ_section_title
;
 Stereospecific Synthesis of C2 Symmetric Diamines from the Mother Diamine
 by Resonance-Assisted Hydrogen-Bond Directed Diaza-Cope Rearrangement
;
_journal_name_full 'Journal of the American Chemical Society'
_journal_page_first 12184
_journal_page_last 12191
_journal_paper_doi 10.1021/ja803951u
_journal_volume 130
_journal_year 2008
_chemical_formula_moiety 'C28 H22 N4 O6'
_chemical_formula_sum 'C28 H22 N4 O6'
_chemical_formula_weight 510.50
_chemical_name_systematic
; 
 ? 
;
_space_group_IT_number 14
_symmetry_cell_setting monoclinic
_symmetry_space_group_name_Hall '-P 2yn'
_symmetry_space_group_name_H-M 'P 1 21/n 1'
_atom_sites_solution_hydrogens geom
_atom_sites_solution_primary direct
_atom_sites_solution_secondary difmap
_audit_creation_method SHELXL-97
_cell_angle_alpha 90.00
_cell_angle_beta 106.919(3)
_cell_angle_gamma 90.00
_cell_formula_units_Z 4
_cell_length_a 16.4941(7)
_cell_length_b 8.9269(5)
_cell_length_c 17.8748(9)
_cell_measurement_reflns_used 15562
_cell_measurement_temperature 150(1)
_cell_measurement_theta_max 25.0
_cell_measurement_theta_min 2.6
_cell_volume 2518.0(2)
_computing_cell_refinement 'Denzo-SMN (Otwinowski & Minor, 1997)'
_computing_data_collection 'Collect (Nonius B.V., 1997-2002)'
_computing_data_reduction Denzo-SMN
_computing_molecular_graphics 'SHELXTL V6.1'
_computing_publication_material 'SHELXTL V6.1'
_computing_structure_refinement 'SHELXTL V6.1(Sheldrick, 2001)'
_computing_structure_solution 'SIR-92 (Altomare et al., 1994)'
_diffrn_ambient_temperature 150(2)
_diffrn_detector_area_resol_mean 9
_diffrn_measured_fraction_theta_full 0.999
_diffrn_measured_fraction_theta_max 0.999
_diffrn_measurement_device_type 'Bruker-Nonius KappaCCD'
_diffrn_measurement_method '\f scans and \w scans with \k offsets'
_diffrn_radiation_monochromator graphite
_diffrn_radiation_source 'fine-focus sealed tube'
_diffrn_radiation_type MoK\a
_diffrn_radiation_wavelength 0.71073
_diffrn_reflns_av_R_equivalents 0.0674
_diffrn_reflns_av_sigmaI/netI 0.0634
_diffrn_reflns_limit_h_max 18
_diffrn_reflns_limit_h_min -19
_diffrn_reflns_limit_k_max 10
_diffrn_reflns_limit_k_min -9
_diffrn_reflns_limit_l_max 21
_diffrn_reflns_limit_l_min -21
_diffrn_reflns_number 15562
_diffrn_reflns_theta_full 25.00
_diffrn_reflns_theta_max 25.00
_diffrn_reflns_theta_min 2.57
_diffrn_standards_number 0
_exptl_absorpt_coefficient_mu 0.097
_exptl_absorpt_correction_T_max 0.981
_exptl_absorpt_correction_T_min 0.737
_exptl_absorpt_correction_type multi-scan
_exptl_absorpt_process_details
;
multi-scan from symmetry-related measurements 
 Sortav (Blessing 1995)
;
_exptl_crystal_colour colourless
_exptl_crystal_density_diffrn 1.347
_exptl_crystal_description block
_exptl_crystal_F_000 1064
_exptl_crystal_size_max 0.40
_exptl_crystal_size_mid 0.30
_exptl_crystal_size_min 0.24
_refine_diff_density_max 0.358
_refine_diff_density_min -0.342
_refine_diff_density_rms 0.053
_refine_ls_extinction_method none
_refine_ls_goodness_of_fit_ref 1.014
_refine_ls_hydrogen_treatment mixed
_refine_ls_matrix_type full
_refine_ls_number_parameters 351
_refine_ls_number_reflns 4440
_refine_ls_number_restraints 0
_refine_ls_restrained_S_all 1.014
_refine_ls_R_factor_all 0.1092
_refine_ls_R_factor_gt 0.0558
_refine_ls_shift/su_max 0.001
_refine_ls_shift/su_mean 0.000
_refine_ls_structure_factor_coef Fsqd
_refine_ls_weighting_details 'calc w=1/[\s^2^(Fo^2^)+(0.0963P)^2^+0.1164P] where P=(Fo^2^+2Fc^2^)/3'
_refine_ls_weighting_scheme calc
_refine_ls_wR_factor_gt 0.1390
_refine_ls_wR_factor_ref 0.1721
_reflns_number_gt 2613
_reflns_number_total 4440
_reflns_threshold_expression I>2\s(I)
_cod_data_source_file ja803951u-file002.cif
_cod_data_source_block k06178
_cod_original_sg_symbol_H-M 'P 21/n'
_cod_database_code 4108309

loop_
_symmetry_equiv_pos_as_xyz
'x, y, z'
'-x+1/2, y+1/2, -z+1/2'
'-x, -y, -z'
'x-1/2, -y-1/2, z-1/2'

loop_
_atom_site_label
_atom_site_type_symbol
_atom_site_fract_x
_atom_site_fract_y
_atom_site_fract_z
_atom_site_U_iso_or_equiv
_atom_site_adp_type
_atom_site_occupancy
_atom_site_symmetry_multiplicity
_atom_site_calc_flag
_atom_site_refinement_flags
O1 O 0.31332(13) 0.1368(2) 0.26074(11) 0.0469(5) Uani 1 1 d .
O2 O 0.02520(12) 0.1491(2) -0.02306(11) 0.0421(5) Uani 1 1 d .
O3 O 0.01856(16) -0.2325(3) 0.54251(14) 0.0755(8) Uani 1 1 d .
O4 O 0.1502(2) -0.1872(6) 0.57969(17) 0.173(2) Uani 1 1 d .
O5 O -0.37135(15) 0.0390(3) 0.12503(18) 0.0807(8) Uani 1 1 d .
O6 O -0.34987(14) 0.1571(3) 0.23428(15) 0.0769(8) Uani 1 1 d .
N1 N 0.15819(13) 0.0354(2) 0.21773(12) 0.0323(5) Uani 1 1 d .
N2 N 0.03489(13) 0.2098(2) 0.12201(12) 0.0314(5) Uani 1 1 d .
N3 N 0.0822(2) -0.1876(4) 0.53044(18) 0.0813(11) Uani 1 1 d .
N4 N -0.32490(17) 0.1052(3) 0.18122(18) 0.0558(7) Uani 1 1 d .
C1 C 0.07216(15) 0.0192(3) 0.22336(15) 0.0329(6) Uani 1 1 d .
H1A H 0.0425 -0.0600 0.1857 0.039 Uiso 1 1 calc R
C2 C 0.02559(16) 0.1710(3) 0.19867(15) 0.0322(6) Uani 1 1 d .
H2A H 0.0524 0.2503 0.2375 0.039 Uiso 1 1 calc R
C3 C 0.07391(16) -0.0285(3) 0.30565(15) 0.0357(7) Uani 1 1 d .
C4 C 0.1472(2) -0.0199(4) 0.36702(18) 0.0649(10) Uani 1 1 d .
H4A H 0.1965 0.0230 0.3586 0.078 Uiso 1 1 calc R
C5 C 0.1505(2) -0.0724(5) 0.44066(19) 0.0805(13) Uani 1 1 d .
H5A H 0.2019 -0.0698 0.4821 0.097 Uiso 1 1 calc R
C6 C 0.0780(2) -0.1280(4) 0.45244(17) 0.0529(9) Uani 1 1 d .
C7 C 0.00471(18) -0.1381(3) 0.39405(16) 0.0424(7) Uani 1 1 d .
H7A H -0.0447 -0.1781 0.4036 0.051 Uiso 1 1 calc R
C8 C 0.00295(17) -0.0894(3) 0.32029(16) 0.0385(7) Uani 1 1 d .
H8A H -0.0481 -0.0979 0.2787 0.046 Uiso 1 1 calc R
C9 C -0.06755(16) 0.1589(3) 0.19246(15) 0.0319(6) Uani 1 1 d .
C10 C -0.09992(17) 0.2274(3) 0.24749(16) 0.0394(7) Uani 1 1 d .
H10A H -0.0636 0.2858 0.2880 0.047 Uiso 1 1 calc R
C11 C -0.18440(18) 0.2117(3) 0.24388(17) 0.0448(8) Uani 1 1 d .
H11A H -0.2066 0.2593 0.2812 0.054 Uiso 1 1 calc R
C12 C -0.23565(17) 0.1252(3) 0.18489(17) 0.0421(7) Uani 1 1 d .
C13 C -0.20594(17) 0.0550(3) 0.12887(16) 0.0401(7) Uani 1 1 d .
H13A H -0.2425 -0.0039 0.0888 0.048 Uiso 1 1 calc R
C14 C -0.12129(16) 0.0734(3) 0.13319(16) 0.0359(7) Uani 1 1 d .
H14A H -0.0995 0.0271 0.0952 0.043 Uiso 1 1 calc R
C15 C 0.17681(16) -0.0367(3) 0.16290(15) 0.0358(6) Uani 1 1 d .
H15A H 0.1348 -0.0982 0.1291 0.043 Uiso 1 1 calc R
C16 C 0.26007(16) -0.0274(3) 0.15083(15) 0.0360(7) Uani 1 1 d .
C17 C 0.32580(16) 0.0577(3) 0.19983(15) 0.0351(6) Uani 1 1 d .
C18 C 0.40452(17) 0.0606(3) 0.18733(17) 0.0418(7) Uani 1 1 d .
H18A H 0.4492 0.1165 0.2214 0.050 Uiso 1 1 calc R
C19 C 0.41860(18) -0.0169(4) 0.12585(18) 0.0485(8) Uani 1 1 d .
H19A H 0.4727 -0.0123 0.1171 0.058 Uiso 1 1 calc R
C20 C 0.35486(19) -0.1016(4) 0.07645(19) 0.0589(9) Uani 1 1 d .
H20A H 0.3649 -0.1556 0.0342 0.071 Uiso 1 1 calc R
C21 C 0.27639(18) -0.1064(4) 0.08957(18) 0.0542(9) Uani 1 1 d .
H21A H 0.2326 -0.1649 0.0560 0.065 Uiso 1 1 calc R
C22 C 0.07147(15) 0.3340(3) 0.11488(15) 0.0316(6) Uani 1 1 d .
H22A H 0.0894 0.3988 0.1587 0.038 Uiso 1 1 calc R
C23 C 0.08605(15) 0.3778(3) 0.04175(15) 0.0301(6) Uani 1 1 d .
C24 C 0.06353(16) 0.2851(3) -0.02448(15) 0.0331(6) Uani 1 1 d .
C25 C 0.08005(17) 0.3286(3) -0.09300(16) 0.0392(7) Uani 1 1 d .
H25A H 0.0658 0.2641 -0.1372 0.047 Uiso 1 1 calc R
C26 C 0.11733(17) 0.4657(3) -0.09703(17) 0.0413(7) Uani 1 1 d .
H26A H 0.1284 0.4955 -0.1442 0.050 Uiso 1 1 calc R
C27 C 0.13860(16) 0.5597(3) -0.03310(17) 0.0400(7) Uani 1 1 d .
H27A H 0.1638 0.6543 -0.0363 0.048 Uiso 1 1 calc R
C28 C 0.12322(15) 0.5161(3) 0.03575(16) 0.0343(6) Uani 1 1 d .
H28A H 0.1382 0.5813 0.0797 0.041 Uiso 1 1 calc R
H1O H 0.258(2) 0.119(4) 0.2589(19) 0.064(10) Uiso 1 1 d .
H2O H 0.029(2) 0.139(4) 0.032(2) 0.096(13) Uiso 1 1 d .

loop_
_atom_site_aniso_label
_atom_site_aniso_U_11
_atom_site_aniso_U_22
_atom_site_aniso_U_33
_atom_site_aniso_U_23
_atom_site_aniso_U_13
_atom_site_aniso_U_12
O1 0.0395(12) 0.0546(13) 0.0483(13) -0.0110(10) 0.0155(10) -0.0096(10)
O2 0.0603(13) 0.0342(11) 0.0371(12) -0.0056(9) 0.0225(10) -0.0133(9)
O3 0.0836(17) 0.0935(19) 0.0612(16) 0.0190(14) 0.0397(14) -0.0157(15)
O4 0.105(3) 0.345(7) 0.0492(18) 0.063(3) -0.0069(19) -0.103(3)
O5 0.0405(13) 0.104(2) 0.099(2) -0.0104(18) 0.0230(15) -0.0087(14)
O6 0.0534(14) 0.117(2) 0.0742(17) 0.0239(15) 0.0411(14) 0.0254(14)
N1 0.0310(12) 0.0362(13) 0.0317(12) 0.0036(10) 0.0123(10) -0.0001(10)
N2 0.0305(11) 0.0337(13) 0.0326(12) 0.0012(10) 0.0135(10) -0.0017(10)
N3 0.080(2) 0.124(3) 0.0415(18) 0.0159(18) 0.0201(18) -0.035(2)
N4 0.0398(15) 0.0686(19) 0.066(2) 0.0207(16) 0.0261(16) 0.0134(14)
C1 0.0300(14) 0.0374(16) 0.0333(15) -0.0013(12) 0.0125(12) -0.0035(12)
C2 0.0346(14) 0.0345(15) 0.0300(14) -0.0017(12) 0.0135(12) -0.0025(12)
C3 0.0342(15) 0.0393(16) 0.0359(15) 0.0028(13) 0.0138(13) -0.0025(12)
C4 0.0477(19) 0.106(3) 0.0397(18) 0.0121(19) 0.0102(16) -0.0292(19)
C5 0.053(2) 0.144(4) 0.0358(19) 0.019(2) 0.0000(17) -0.041(2)
C6 0.0517(19) 0.073(2) 0.0354(17) 0.0094(16) 0.0154(16) -0.0151(17)
C7 0.0462(17) 0.0437(17) 0.0442(18) 0.0023(14) 0.0239(16) -0.0067(14)
C8 0.0368(15) 0.0409(17) 0.0395(16) 0.0030(13) 0.0138(13) -0.0021(13)
C9 0.0357(15) 0.0315(15) 0.0325(14) 0.0062(12) 0.0162(13) 0.0057(12)
C10 0.0426(16) 0.0409(17) 0.0383(16) 0.0056(13) 0.0173(14) 0.0059(14)
C11 0.0501(18) 0.0515(19) 0.0416(17) 0.0110(15) 0.0272(16) 0.0153(15)
C12 0.0356(15) 0.0467(18) 0.0513(19) 0.0164(15) 0.0238(15) 0.0087(14)
C13 0.0364(15) 0.0420(17) 0.0425(17) 0.0055(14) 0.0123(14) 0.0002(13)
C14 0.0357(15) 0.0377(16) 0.0389(16) 0.0027(13) 0.0182(14) 0.0025(13)
C15 0.0323(14) 0.0387(16) 0.0356(15) 0.0005(13) 0.0087(13) -0.0038(12)
C16 0.0312(14) 0.0433(17) 0.0359(15) 0.0009(13) 0.0134(13) 0.0002(13)
C17 0.0332(15) 0.0355(16) 0.0375(16) 0.0065(13) 0.0117(13) 0.0017(12)
C18 0.0321(15) 0.0444(18) 0.0490(18) 0.0086(15) 0.0120(14) -0.0050(13)
C19 0.0349(16) 0.059(2) 0.058(2) 0.0131(17) 0.0240(16) 0.0075(15)
C20 0.0465(19) 0.078(2) 0.059(2) -0.0170(19) 0.0263(17) 0.0019(18)
C21 0.0407(17) 0.069(2) 0.054(2) -0.0226(17) 0.0164(16) -0.0075(16)
C22 0.0267(13) 0.0343(16) 0.0354(15) -0.0026(12) 0.0114(12) 0.0015(12)
C23 0.0272(13) 0.0309(15) 0.0344(15) 0.0005(12) 0.0124(12) 0.0013(11)
C24 0.0315(14) 0.0307(15) 0.0403(16) 0.0014(13) 0.0152(13) -0.0016(12)
C25 0.0482(17) 0.0388(17) 0.0348(16) -0.0004(13) 0.0186(14) -0.0020(13)
C26 0.0448(16) 0.0410(18) 0.0417(17) 0.0101(14) 0.0185(14) 0.0021(14)
C27 0.0371(15) 0.0339(16) 0.0514(18) 0.0085(14) 0.0166(15) -0.0021(13)
C28 0.0311(14) 0.0328(15) 0.0379(15) 0.0009(12) 0.0083(13) -0.0008(12)

loop_
_atom_type_symbol
_atom_type_description
_atom_type_scat_dispersion_real
_atom_type_scat_dispersion_imag
_atom_type_scat_source
C C 0.0033 0.0016 'International Tables Vol C Tables 4.2.6.8 and 6.1.1.4'
H H 0.0000 0.0000 'International Tables Vol C Tables 4.2.6.8 and 6.1.1.4'
N N 0.0061 0.0033 'International Tables Vol C Tables 4.2.6.8 and 6.1.1.4'
O O 0.0106 0.0060 'International Tables Vol C Tables 4.2.6.8 and 6.1.1.4'

loop_
_geom_angle_atom_site_label_1
_geom_angle_atom_site_label_2
_geom_angle_atom_site_label_3
_geom_angle
C15 N1 C1 117.2(2)
C22 N2 C2 118.5(2)
O3 N3 O4 123.1(3)
O3 N3 C6 119.2(3)
O4 N3 C6 117.7(3)
O5 N4 O6 123.0(3)
O5 N4 C12 118.5(3)
O6 N4 C12 118.5(3)
N1 C1 C3 110.4(2)
N1 C1 C2 107.66(19)
C3 C1 C2 112.7(2)
N2 C2 C9 109.2(2)
N2 C2 C1 107.08(19)
C9 C2 C1 111.4(2)
C4 C3 C8 117.8(3)
C4 C3 C1 121.3(2)
C8 C3 C1 120.9(2)
C3 C4 C5 121.4(3)
C6 C5 C4 118.4(3)
C7 C6 C5 122.1(3)
C7 C6 N3 119.4(3)
C5 C6 N3 118.3(3)
C6 C7 C8 118.8(3)
C7 C8 C3 121.4(3)
C10 C9 C14 119.2(2)
C10 C9 C2 120.5(2)
C14 C9 C2 120.2(2)
C11 C10 C9 120.7(3)
C12 C11 C10 118.5(2)
C11 C12 C13 122.6(2)
C11 C12 N4 119.1(3)
C13 C12 N4 118.3(3)
C14 C13 C12 117.9(3)
C13 C14 C9 121.0(2)
N1 C15 C16 122.1(3)
C21 C16 C17 118.3(2)
C21 C16 C15 119.7(3)
C17 C16 C15 122.0(2)
O1 C17 C18 119.2(3)
O1 C17 C16 120.7(2)
C18 C17 C16 120.1(2)
C19 C18 C17 120.4(3)
C18 C19 C20 120.8(2)
C21 C20 C19 118.9(3)
C20 C21 C16 121.5(3)
N2 C22 C23 121.8(2)
C28 C23 C24 118.1(2)
C28 C23 C22 119.9(2)
C24 C23 C22 122.0(2)
O2 C24 C25 118.3(2)
O2 C24 C23 121.1(2)
C25 C24 C23 120.6(2)
C26 C25 C24 119.9(3)
C27 C26 C25 120.4(2)
C26 C27 C28 119.9(3)
C27 C28 C23 121.0(3)

loop_
_geom_bond_atom_site_label_1
_geom_bond_atom_site_label_2
_geom_bond_distance
O1 C17 1.363(3)
O2 C24 1.373(3)
O3 N3 1.200(3)
O4 N3 1.208(4)
O5 N4 1.223(4)
O6 N4 1.229(3)
N1 C15 1.283(3)
N1 C1 1.459(3)
N2 C22 1.286(3)
N2 C2 1.464(3)
N3 C6 1.475(4)
N4 C12 1.465(4)
C1 C3 1.523(3)
C1 C2 1.557(4)
C2 C9 1.512(3)
C3 C4 1.378(4)
C3 C8 1.383(4)
C4 C5 1.383(4)
C5 C6 1.366(4)
C6 C7 1.351(4)
C7 C8 1.381(4)
C9 C10 1.390(3)
C9 C14 1.394(4)
C10 C11 1.383(4)
C11 C12 1.380(4)
C12 C13 1.386(4)
C13 C14 1.386(3)
C15 C16 1.453(3)
C16 C21 1.393(4)
C16 C17 1.402(4)
C17 C18 1.381(3)
C18 C19 1.374(4)
C19 C20 1.384(4)
C20 C21 1.382(4)
C22 C23 1.450(3)
C23 C28 1.397(3)
C23 C24 1.403(4)
C24 C25 1.385(3)
C25 C26 1.382(4)
C26 C27 1.378(4)
C27 C28 1.383(4)

loop_
_geom_hbond_atom_site_label_D
_geom_hbond_atom_site_label_H
_geom_hbond_atom_site_label_A
_geom_hbond_distance_DH
_geom_hbond_distance_HA
_geom_hbond_distance_DA
_geom_hbond_angle_DHA
O1 H1O N1 0.92(3) 1.76(3) 2.610(3) 153(3)
O2 H2O N2 0.97(3) 1.71(3) 2.608(3) 153(3)
